data_4325551
loop_
_publ_author_name
'Kelly J. Kilpin'
'Emma L. Gavey'
'C. John McAdam'
'Christopher B. Anderson'
'Samuel J. Lind'
'Courtney C. Keep'
'Keith C. Gordon'
'James D. Crowley'

_publ_section_title
;
 Palladium(II) Complexes of Readily Functionalized Bidentate
 2-Pyridyl-1,2,3-triazole "Click" Ligands: A Synthetic, Structural,
 Spectroscopic, and Computational Study
;
_journal_name_full 'Inorganic Chemistry'
_journal_page_first 6334
_journal_page_last 6346
_journal_paper_doi 10.1021/ic200789b
_journal_volume 50
_journal_year 2011
_chemical_formula_moiety 'C26 H22 N10 Pd, 2(B F4)'
_chemical_formula_sum 'C26 H22 B2 F8 N10 Pd'
_chemical_formula_weight 754.56
_chemical_name_systematic
;
 ?
;
_space_group_IT_number 2
_symmetry_cell_setting triclinic
_symmetry_space_group_name_Hall '-P 1'
_symmetry_space_group_name_H-M 'P -1'
_atom_sites_solution_hydrogens geom
_atom_sites_solution_primary direct
_atom_sites_solution_secondary difmap
_audit_creation_method SHELXL-97
_cell_angle_alpha 74.415(7)
_cell_angle_beta 86.265(7)
_cell_angle_gamma 88.227(7)
_cell_formula_units_Z 1
_cell_length_a 5.2874(5)
_cell_length_b 9.1829(10)
_cell_length_c 15.3551(16)
_cell_measurement_reflns_used 3334
_cell_measurement_temperature 91(2)
_cell_measurement_theta_max 24.27
_cell_measurement_theta_min 2.30
_cell_volume 716.54(13)
_computing_structure_refinement 'SHELXL-97 (Sheldrick, 1997)'
_diffrn_ambient_temperature 91(2)
_diffrn_measured_fraction_theta_full 0.993
_diffrn_measured_fraction_theta_max 0.993
_diffrn_radiation_monochromator graphite
_diffrn_radiation_source 'fine-focus sealed tube'
_diffrn_radiation_type MoK\a
_diffrn_radiation_wavelength 0.71073
_diffrn_reflns_av_R_equivalents 0.0512
_diffrn_reflns_av_sigmaI/netI 0.0384
_diffrn_reflns_limit_h_max 6
_diffrn_reflns_limit_h_min -6
_diffrn_reflns_limit_k_max 10
_diffrn_reflns_limit_k_min -10
_diffrn_reflns_limit_l_max 18
_diffrn_reflns_limit_l_min -18
_diffrn_reflns_number 13022
_diffrn_reflns_theta_full 24.94
_diffrn_reflns_theta_max 24.94
_diffrn_reflns_theta_min 2.76
_exptl_absorpt_coefficient_mu 0.739
_exptl_absorpt_correction_T_max 0.9640
_exptl_absorpt_correction_T_min 0.7089
_exptl_absorpt_correction_type multi-scan
_exptl_absorpt_process_details SADABS
_exptl_crystal_colour orange
_exptl_crystal_density_diffrn 1.749
_exptl_crystal_description needle
_exptl_crystal_F_000 376
_exptl_crystal_size_max 0.50
_exptl_crystal_size_mid 0.08
_exptl_crystal_size_min 0.05
_refine_diff_density_max 0.325
_refine_diff_density_min -0.450
_refine_diff_density_rms 0.066
_refine_ls_extinction_method none
_refine_ls_goodness_of_fit_ref 1.032
_refine_ls_hydrogen_treatment constr
_refine_ls_matrix_type full
_refine_ls_number_parameters 214
_refine_ls_number_reflns 2495
_refine_ls_number_restraints 0
_refine_ls_restrained_S_all 1.032
_refine_ls_R_factor_all 0.0292
_refine_ls_R_factor_gt 0.0256
_refine_ls_shift/su_max 0.000
_refine_ls_shift/su_mean 0.000
_refine_ls_structure_factor_coef Fsqd
_refine_ls_weighting_details 'calc w=1/[\s^2^(Fo^2^)+(0.0159P)^2^+0.5033P] where P=(Fo^2^+2Fc^2^)/3'
_refine_ls_weighting_scheme calc
_refine_ls_wR_factor_gt 0.0527
_refine_ls_wR_factor_ref 0.0543
_reflns_number_gt 2322
_reflns_number_total 2495
_reflns_threshold_expression >2sigma(I)
_cod_data_source_file ic200789b_si_001_08.cif
_cod_data_source_block 820914
_cod_database_code 4325551

loop_
_symmetry_equiv_pos_as_xyz
'x, y, z'
'-x, -y, -z'

loop_
_atom_site_label
_atom_site_type_symbol
_atom_site_fract_x
_atom_site_fract_y
_atom_site_fract_z
_atom_site_U_iso_or_equiv
_atom_site_adp_type
_atom_site_occupancy
_atom_site_symmetry_multiplicity
_atom_site_calc_flag
_atom_site_refinement_flags
Pd1 Pd 0.0000 0.0000 0.0000 0.01494(9) Uani 1 2 d S
N1 n 0.2489(3) -0.0528(2) -0.24768(13) 0.0161(4) Uani 1 1 d .
N2 n 0.0818(3) 0.0140(2) -0.20094(13) 0.0161(4) Uani 1 1 d .
N3 n 0.1404(3) -0.0373(2) -0.11622(13) 0.0153(4) Uani 1 1 d .
N4 n 0.2885(3) -0.1491(2) 0.04690(13) 0.0151(4) Uani 1 1 d .
N5 n 0.5878(4) 0.1520(2) -0.35093(14) 0.0220(5) Uani 1 1 d .
C1 C 0.3510(4) -0.2011(3) 0.13334(16) 0.0170(5) Uani 1 1 d .
H1 H 0.2584 -0.1658 0.1790 0.020 Uiso 1 1 calc R
C2 C 0.5466(4) -0.3047(3) 0.15760(16) 0.0194(5) Uani 1 1 d .
H2 H 0.5870 -0.3402 0.2192 0.023 Uiso 1 1 calc R
C3 C 0.6828(4) -0.3561(3) 0.09178(16) 0.0203(6) Uani 1 1 d .
H3 H 0.8173 -0.4274 0.1077 0.024 Uiso 1 1 calc R
C4 C 0.6219(4) -0.3031(3) 0.00253(16) 0.0192(5) Uani 1 1 d .
H4 H 0.7140 -0.3370 -0.0437 0.023 Uiso 1 1 calc R
C5 C 0.4234(4) -0.1995(3) -0.01825(15) 0.0151(5) Uani 1 1 d .
C6 C 0.3415(4) -0.1350(3) -0.10874(16) 0.0150(5) Uani 1 1 d .
C7 C 0.4136(4) -0.1441(3) -0.19434(16) 0.0177(5) Uani 1 1 d .
H7 H 0.5495 -0.2019 -0.2122 0.021 Uiso 1 1 calc R
C8 C 0.2409(4) -0.0185(3) -0.34613(15) 0.0186(5) Uani 1 1 d .
H8A H 0.0634 0.0038 -0.3629 0.022 Uiso 1 1 calc R
H8B H 0.2989 -0.1087 -0.3659 0.022 Uiso 1 1 calc R
C9 C 0.4032(4) 0.1137(3) -0.39542(16) 0.0165(5) Uani 1 1 d .
C10 C 0.3610(4) 0.1863(3) -0.48497(16) 0.0196(5) Uani 1 1 d .
H10 H 0.2256 0.1565 -0.5138 0.023 Uiso 1 1 calc R
C11 C 0.5168(5) 0.3017(3) -0.53154(17) 0.0224(6) Uani 1 1 d .
H11 H 0.4915 0.3530 -0.5929 0.027 Uiso 1 1 calc R
C12 C 0.7116(5) 0.3417(3) -0.48692(18) 0.0248(6) Uani 1 1 d .
H12 H 0.8244 0.4203 -0.5171 0.030 Uiso 1 1 calc R
C13 C 0.7376(5) 0.2646(3) -0.39763(18) 0.0249(6) Uani 1 1 d .
H13 H 0.8706 0.2932 -0.3672 0.030 Uiso 1 1 calc R
F1 F -0.1588(3) -0.25973(16) -0.31625(9) 0.0262(3) Uani 1 1 d .
F2 F 0.2145(2) -0.37537(15) -0.26943(10) 0.0269(3) Uani 1 1 d .
F3 F -0.1326(3) -0.39922(18) -0.17162(10) 0.0378(4) Uani 1 1 d .
F4 F -0.1129(3) -0.51470(18) -0.28521(13) 0.0456(5) Uani 1 1 d .
B1 B -0.0464(5) -0.3885(3) -0.26107(19) 0.0190(6) Uani 1 1 d .

loop_
_atom_site_aniso_label
_atom_site_aniso_U_11
_atom_site_aniso_U_22
_atom_site_aniso_U_33
_atom_site_aniso_U_23
_atom_site_aniso_U_13
_atom_site_aniso_U_12
Pd1 0.01489(15) 0.01800(15) 0.01082(15) -0.00225(11) -0.00110(10) 0.00349(10)
N1 0.0162(10) 0.0185(11) 0.0129(11) -0.0036(9) 0.0008(8) 0.0007(8)
N2 0.0178(11) 0.0196(11) 0.0101(11) -0.0032(9) 0.0002(8) 0.0009(8)
N3 0.0160(10) 0.0171(11) 0.0120(11) -0.0030(8) -0.0010(8) 0.0022(8)
N4 0.0135(10) 0.0167(10) 0.0134(11) -0.0016(8) 0.0007(8) -0.0002(8)
N5 0.0223(11) 0.0256(12) 0.0189(12) -0.0064(10) -0.0043(9) 0.0000(9)
C1 0.0170(12) 0.0182(13) 0.0143(13) -0.0018(10) -0.0001(10) -0.0005(10)
C2 0.0223(13) 0.0197(13) 0.0142(13) 0.0000(10) -0.0049(10) 0.0007(10)
C3 0.0186(13) 0.0191(13) 0.0205(14) -0.0005(11) -0.0039(11) 0.0052(10)
C4 0.0174(13) 0.0201(13) 0.0185(14) -0.0033(11) 0.0019(10) 0.0021(10)
C5 0.0145(12) 0.0163(12) 0.0135(13) -0.0025(10) 0.0001(10) -0.0014(9)
C6 0.0128(12) 0.0151(12) 0.0158(13) -0.0021(10) 0.0004(10) 0.0004(9)
C7 0.0158(12) 0.0181(13) 0.0177(13) -0.0028(10) 0.0001(10) 0.0023(10)
C8 0.0232(13) 0.0239(13) 0.0090(12) -0.0047(10) -0.0031(10) 0.0001(11)
C9 0.0168(12) 0.0188(13) 0.0148(13) -0.0066(10) -0.0012(10) 0.0059(10)
C10 0.0179(13) 0.0224(14) 0.0179(14) -0.0047(11) -0.0011(10) 0.0011(10)
C11 0.0259(14) 0.0235(14) 0.0160(13) -0.0033(11) 0.0001(11) 0.0049(11)
C12 0.0252(14) 0.0194(14) 0.0283(16) -0.0046(12) 0.0027(12) -0.0023(11)
C13 0.0223(14) 0.0250(15) 0.0291(16) -0.0095(12) -0.0035(12) -0.0019(11)
F1 0.0226(8) 0.0315(8) 0.0198(8) 0.0018(7) -0.0048(6) 0.0028(6)
F2 0.0192(8) 0.0266(8) 0.0301(9) 0.0002(7) -0.0009(6) 0.0021(6)
F3 0.0390(9) 0.0508(11) 0.0167(8) -0.0010(7) 0.0045(7) 0.0232(8)
F4 0.0465(10) 0.0317(10) 0.0643(13) -0.0228(9) 0.0007(9) -0.0093(8)
B1 0.0209(15) 0.0208(15) 0.0147(15) -0.0043(12) 0.0013(11) 0.0019(12)

loop_
_atom_type_symbol
_atom_type_description
_atom_type_scat_dispersion_real
_atom_type_scat_dispersion_imag
_atom_type_scat_source
C C 0.0033 0.0016 'International Tables Vol C Tables 4.2.6.8 and 6.1.1.4'
H H 0.0000 0.0000 'International Tables Vol C Tables 4.2.6.8 and 6.1.1.4'
N N 0.0061 0.0033 'International Tables Vol C Tables 4.2.6.8 and 6.1.1.4'
B B 0.0013 0.0007 'International Tables Vol C Tables 4.2.6.8 and 6.1.1.4'
F F 0.0171 0.0103 'International Tables Vol C Tables 4.2.6.8 and 6.1.1.4'
Pd Pd -0.9988 1.0072 'International Tables Vol C Tables 4.2.6.8 and 6.1.1.4'

loop_
_geom_angle_atom_site_label_1
_geom_angle_atom_site_label_2
_geom_angle_atom_site_label_3
_geom_angle
_geom_angle_site_symmetry_1
_geom_angle_site_symmetry_3
N3 Pd1 N3 180.00(12) 2 .
N3 Pd1 N4 79.94(7) 2 2
N3 Pd1 N4 100.06(7) . 2
N3 Pd1 N4 100.06(7) 2 .
N3 Pd1 N4 79.94(7) . .
N4 Pd1 N4 180.00(12) 2 .
N2 N1 C7 112.51(19) . .
N2 N1 C8 119.62(18) . .
C7 N1 C8 127.8(2) . .
N3 N2 N1 104.91(17) . .
N2 N3 C6 111.07(18) . .
N2 N3 Pd1 133.63(14) . .
C6 N3 Pd1 115.30(14) . .
C1 N4 C5 118.81(19) . .
C1 N4 Pd1 126.63(15) . .
C5 N4 Pd1 114.55(14) . .
C9 N5 C13 116.6(2) . .
N4 C1 C2 121.7(2) . .
N4 C1 H1 119.2 . .
C2 C1 H1 119.2 . .
C3 C2 C1 119.6(2) . .
C3 C2 H2 120.2 . .
C1 C2 H2 120.2 . .
C2 C3 C4 119.5(2) . .
C2 C3 H3 120.3 . .
C4 C3 H3 120.3 . .
C3 C4 C5 118.7(2) . .
C3 C4 H4 120.6 . .
C5 C4 H4 120.6 . .
N4 C5 C4 121.8(2) . .
N4 C5 C6 114.06(19) . .
C4 C5 C6 124.2(2) . .
N3 C6 C7 106.92(19) . .
N3 C6 C5 116.1(2) . .
C7 C6 C5 136.9(2) . .
N1 C7 C6 104.6(2) . .
N1 C7 H7 127.7 . .
C6 C7 H7 127.7 . .
N1 C8 C9 112.91(18) . .
N1 C8 H8A 109.0 . .
C9 C8 H8A 109.0 . .
N1 C8 H8B 109.0 . .
C9 C8 H8B 109.0 . .
H8A C8 H8B 107.8 . .
N5 C9 C10 123.1(2) . .
N5 C9 C8 117.7(2) . .
C10 C9 C8 119.2(2) . .
C11 C10 C9 119.4(2) . .
C11 C10 H10 120.3 . .
C9 C10 H10 120.3 . .
C10 C11 C12 118.4(2) . .
C10 C11 H11 120.8 . .
C12 C11 H11 120.8 . .
C13 C12 C11 118.3(2) . .
C13 C12 H12 120.9 . .
C11 C12 H12 120.9 . .
N5 C13 C12 124.3(2) . .
N5 C13 H13 117.8 . .
C12 C13 H13 117.8 . .
F4 B1 F2 109.4(2) . .
F4 B1 F3 110.0(2) . .
F2 B1 F3 109.6(2) . .
F4 B1 F1 110.1(2) . .
F2 B1 F1 110.0(2) . .
F3 B1 F1 107.71(19) . .

loop_
_geom_bond_atom_site_label_1
_geom_bond_atom_site_label_2
_geom_bond_distance
_geom_bond_site_symmetry_2
Pd1 N3 1.9983(19) 2
Pd1 N3 1.9983(19) .
Pd1 N4 2.0502(17) 2
Pd1 N4 2.0502(17) .
N1 N2 1.339(3) .
N1 C7 1.346(3) .
N1 C8 1.462(3) .
N2 N3 1.313(3) .
N3 C6 1.360(3) .
N4 C1 1.344(3) .
N4 C5 1.364(3) .
N5 C9 1.335(3) .
N5 C13 1.337(3) .
C1 C2 1.383(3) .
C1 H1 0.9500 .
C2 C3 1.380(3) .
C2 H2 0.9500 .
C3 C4 1.381(3) .
C3 H3 0.9500 .
C4 C5 1.388(3) .
C4 H4 0.9500 .
C5 C6 1.445(3) .
C6 C7 1.368(3) .
C7 H7 0.9500 .
C8 C9 1.506(3) .
C8 H8A 0.9900 .
C8 H8B 0.9900 .
C9 C10 1.387(3) .
C10 C11 1.372(3) .
C10 H10 0.9500 .
C11 C12 1.384(3) .
C11 H11 0.9500 .
C12 C13 1.377(4) .
C12 H12 0.9500 .
C13 H13 0.9500 .
F1 B1 1.397(3) .
F2 B1 1.383(3) .
F3 B1 1.397(3) .
F4 B1 1.370(3) .
